data_1520623
loop_
_publ_author_name
'Engle, Keary M.'
'Pfeifer, Lukas'
'Pidgeon, George W.'
'Giuffredi, Guy T.'
'Thompson, Amber L.'
'Paton, Robert S.'
'Brown, John M.'
'Gouverneur, V\'eronique'

_publ_section_title
;
 Coordination diversity in hydrogen-bonded homoleptic fluoride--alcohol
 complexes modulates reactivity
;
_journal_issue 9
_journal_name_full 'Chem. Sci.'
_journal_page_first 5293
_journal_paper_doi 10.1039/C5SC01812A
_journal_volume 6
_journal_year 2015
_chemical_absolute_configuration ad
_chemical_formula_moiety 'C12 H22 O6, 0.5(C16 H36 N), 0.5(C4 H8 O3), 0.5(F)'
_chemical_formula_sum 'C22 H44 F0.5 N0.5 O7'
_chemical_formula_weight 437.09
_chemical_melting_point 362
_space_group_IT_number 5
_symmetry_cell_setting monoclinic
_symmetry_space_group_name_Hall 'C 2y'
_symmetry_space_group_name_H-M 'C 1 2 1'
_atom_sites_solution_hydrogens difmap
_atom_sites_solution_primary other
_audit_creation_date 2014-12-19
_audit_creation_method CRYSTALS_ver_14.43
_audit_update_record
;
2015-05-19 deposited with the CCDC.
2015-06-22 downloaded from the CCDC.
;
_cell_angle_alpha 90
_cell_angle_beta 92.2457(5)
_cell_angle_gamma 90
_cell_formula_units_Z 4
_cell_length_a 25.1923(1)
_cell_length_b 9.6565(1)
_cell_length_c 10.6715(1)
_cell_measurement_reflns_used 43761
_cell_measurement_temperature 150
_cell_measurement_theta_max 76
_cell_measurement_theta_min 4
_cell_volume 2594.06(4)
_computing_cell_refinement 'CrysAlis, (Oxford Diffraction, 2002)'
_computing_data_collection 'SuperNova, (Oxford Diffraction, 2010)'
_computing_data_reduction 'CrysAlis, (Oxford Diffraction, 2002)'
_computing_molecular_graphics 'CAMERON (Watkin et al., 1996)'
_computing_publication_material 'CRYSTALS (Betteridge et al., 2003)'
_computing_structure_refinement 'CRYSTALS (Betteridge et al., 2003)'
_computing_structure_solution 'Superflip (Palatinus & Chapuis, 2007)'
_diffrn_ambient_temperature 150
_diffrn_measured_fraction_theta_full 0.996
_diffrn_measured_fraction_theta_max 0.996
_diffrn_measurement_device Area
_diffrn_measurement_device_type 'Oxford Diffraction SuperNova'
_diffrn_measurement_method \w
_diffrn_radiation_monochromator graphite
_diffrn_radiation_type 'Cu K\a'
_diffrn_radiation_wavelength 1.54180
_diffrn_reflns_av_R_equivalents 0.020
_diffrn_reflns_limit_h_max 31
_diffrn_reflns_limit_h_min -31
_diffrn_reflns_limit_k_max 12
_diffrn_reflns_limit_k_min -12
_diffrn_reflns_limit_l_max 13
_diffrn_reflns_limit_l_min -13
_diffrn_reflns_number 49863
_diffrn_reflns_theta_full 76.028
_diffrn_reflns_theta_max 76.028
_diffrn_reflns_theta_min 3.511
_diffrn_standards_number 0
_exptl_absorpt_coefficient_mu 0.689
_exptl_absorpt_correction_T_max 1.00
_exptl_absorpt_correction_T_min 0.92
_exptl_absorpt_correction_type multi-scan
_exptl_absorpt_process_details 'CrysAlis, (Oxford Diffraction, 2002)'
_exptl_crystal_colour clear_pale_colourless
_exptl_crystal_density_diffrn 1.119
_exptl_crystal_density_method 'not measured'
_exptl_crystal_description block
_exptl_crystal_F_000 960
_exptl_crystal_size_max 0.20
_exptl_crystal_size_mid 0.15
_exptl_crystal_size_min 0.15
_refine_diff_density_max 0.26
_refine_diff_density_min -0.20
_refine_ls_abs_structure_details 'Flack (1983), 2510 Friedel-pairs'
_refine_ls_abs_structure_Flack 0.02(10)
_refine_ls_extinction_method None
_refine_ls_goodness_of_fit_ref 1.0044
_refine_ls_hydrogen_treatment constr
_refine_ls_matrix_type full
_refine_ls_number_parameters 321
_refine_ls_number_reflns 5353
_refine_ls_number_restraints 623
_refine_ls_R_factor_all 0.0327
_refine_ls_R_factor_gt 0.0326
_refine_ls_shift/su_max 0.0003897
_refine_ls_shift/su_mean 0.0000321
_refine_ls_structure_factor_coef Fsqd
_refine_ls_weighting_details
;
 Method= Modified Sheldrick 
 w=1/[\s^2^(F^2^) + ( 0.06P)^2^ + 0.76P] 
 ,where P=(max(Fo^2^,0) + 2Fc^2^)/3 
;
_refine_ls_weighting_scheme calc
_refine_ls_wR_factor_all 0.0889
_refine_ls_wR_factor_gt 0.0889
_refine_ls_wR_factor_ref 0.0889
_reflns_limit_h_max 31
_reflns_limit_h_min -31
_reflns_limit_k_max 12
_reflns_limit_k_min -12
_reflns_limit_l_max 13
_reflns_limit_l_min 0
_reflns_number_gt 5330
_reflns_number_total 5371
_reflns_threshold_expression I>2.0\s(I)
_oxford_diffrn_Wilson_B_factor 3.21
_oxford_diffrn_Wilson_scale 0.07
_oxford_refine_ls_r_factor_ref 0.0327
_oxford_refine_ls_scale 5.14(7)
_oxford_reflns_number_all 5353
_oxford_reflns_threshold_expression_ref I>-3.0\s(I)
_oxford_structure_analysis_title 003lp14
_cod_data_source_file c5sc01812a2.cif
_cod_data_source_block 2f
_cod_depositor_comments
;
The following automatic conversions were performed:

'_chemical_melting_point' value '362 K' was changed to '362' - the
value should be numeric and without a unit designator.

'_atom_sites_solution_primary' value 'Other' changed to 'other'
according to
/usr/data/users/saulius/crontab/automatic-downloads/rss-feeds/RSC/lib/dictionaries/cif_core.dic
dictionary named 'cif_core.dic' version 2.4.2 from 2011-04-26.

Automatic conversion script
Id: cif_fix_values 3271 2015-04-21 07:52:19Z andrius 

 Adding full bibliography for 1520618--1520631.cif.
;
_cod_original_sg_symbol_H-M 'C 2 '
_cod_original_formula_sum 'C22 H44 F0.50 N0.50 O7'
_cod_database_code 1520623

loop_
_symmetry_equiv_pos_as_xyz
x,y,z
x+1/2,y+1/2,z
-x,y,-z
-x+1/2,y+1/2,-z

loop_
_atom_site_label
_atom_site_type_symbol
_atom_site_fract_x
_atom_site_fract_y
_atom_site_fract_z
_atom_site_U_iso_or_equiv
_atom_site_occupancy
_atom_site_adp_type
_atom_site_refinement_flags_posn
_atom_site_refinement_flags_adp
_atom_site_refinement_flags_occupancy
_atom_site_disorder_assembly
_atom_site_disorder_group
F1 F 0.5000 0.29093(14) 0.0000 0.0461 1.0000 Uani S T . . .
O1 O 0.39970(3) 0.36457(9) -0.02106(7) 0.0289 1.0000 Uani . . . . .
C11 C 0.37073(4) 0.24111(11) -0.04825(9) 0.0238 1.0000 Uani . . . . .
C12 C 0.36889(4) 0.15315(12) 0.07075(10) 0.0265 1.0000 Uani . . . . .
C13 C 0.33440(5) 0.21737(14) 0.16840(11) 0.0338 1.0000 Uani . . . . .
O14 O 0.28256(3) 0.17026(12) 0.12972(9) 0.0407 1.0000 Uani . . . . .
C15 C 0.28884(5) 0.03256(15) 0.08343(13) 0.0395 1.0000 Uani . . . . .
O16 O 0.34320(3) 0.02270(10) 0.04716(8) 0.0329 1.0000 Uani . . . . .
C17 C 0.25181(6) 0.0139(2) -0.03001(16) 0.0547 1.0000 Uani . . . . .
C18 C 0.27987(7) -0.07335(18) 0.18547(17) 0.0561 1.0000 Uani . . . . .
O2 O 0.44479(3) 0.10867(10) -0.13326(8) 0.0318 1.0000 Uani . . . . .
C21 C 0.39232(4) 0.15886(12) -0.15711(10) 0.0248 1.0000 Uani . . . . .
C22 C 0.39079(4) 0.23933(12) -0.27945(10) 0.0271 1.0000 Uani . . . . .
C23 C 0.40659(5) 0.15158(14) -0.39095(11) 0.0341 1.0000 Uani . . . . .
O24 O 0.37229(4) 0.19721(14) -0.49126(8) 0.0528 1.0000 Uani D . . . .
C25 C 0.33256(11) 0.2785(3) -0.44719(18) 0.0307 0.4360(19) Uani D . P 1 1
O26 O 0.33829(17) 0.2781(4) -0.3145(5) 0.0400 0.4360(19) Uani D . P 1 1
C27 C 0.27893(15) 0.2152(5) -0.4848(4) 0.0846 0.4360(19) Uani D . P 1 1
C28 C 0.33989(19) 0.4187(4) -0.4930(3) 0.0696 0.4360(19) Uani D . P 1 1
C125 C 0.32378(8) 0.2419(2) -0.43703(14) 0.0307 0.5640(19) Uani D . P 1 2
O126 O 0.33653(13) 0.2787(4) -0.3103(4) 0.0400 0.5640(19) Uani D . P 1 2
C127 C 0.28570(12) 0.1246(4) -0.4376(3) 0.0712 0.5640(19) Uani D . P 1 2
C128 C 0.30319(12) 0.3697(3) -0.5081(2) 0.0625 0.5640(19) Uani D . P 1 2
N31 N 0.5000 -0.24066(14) 0.0000 0.0253 1.0000 Uani S T . . .
C32 C 0.45881(4) -0.33339(12) -0.06582(11) 0.0298 1.0000 Uani . . . . .
C33 C 0.41641(5) -0.25689(14) -0.14325(13) 0.0385 1.0000 Uani . . . . .
C34 C 0.37746(7) -0.35030(18) -0.20783(19) 0.0627 1.0000 Uani . . . . .
C35 C 0.33450(6) -0.27510(19) -0.28299(15) 0.0511 1.0000 Uani . . . . .
C36 C 0.47339(4) -0.14636(12) 0.09303(10) 0.0273 1.0000 Uani . . . . .
C37 C 0.44524(6) -0.21991(15) 0.19664(13) 0.0454 1.0000 Uani . . . . .
C38 C 0.42908(7) -0.11923(17) 0.29698(13) 0.0495 1.0000 Uani . . . . .
C39 C 0.40155(11) -0.1875(2) 0.40373(18) 0.0793 1.0000 Uani . . . . .
O41 O 0.48812(13) 0.5447(3) 0.6335(3) 0.0769 0.5000 Uani . U . 2 -1
C42 C 0.50881(14) 0.4374(4) 0.6097(3) 0.0393 0.5000 Uani D U . 2 -1
C43 C 0.5414(3) 0.3449(10) 0.6957(8) 0.0484 0.5000 Uani D U . 2 -1
O44 O 0.5000 0.37571(16) 0.5000 0.0453 1.0000 Uani S TU . 2 -1
C45 C 0.4683(2) 0.4515(5) 0.4082(4) 0.0547 0.5000 Uani D U . 2 -1
C46 C 0.4565(4) 0.3685(10) 0.2943(9) 0.0559 0.5000 Uani D U . 2 -1
H11 H 0.4299 0.3441 -0.0092 0.0439 1.0000 Uiso R . . . .
H21 H 0.4631 0.1662 -0.0954 0.0469 1.0000 Uiso R . . . .
H111 H 0.3349 0.2669 -0.0714 0.0268 1.0000 Uiso R . . . .
H121 H 0.4052 0.1366 0.1048 0.0310 1.0000 Uiso R . . . .
H132 H 0.3446 0.1849 0.2519 0.0385 1.0000 Uiso R . . . .
H131 H 0.3355 0.3200 0.1669 0.0384 1.0000 Uiso R . . . .
H171 H 0.2559 -0.0795 -0.0655 0.0820 1.0000 Uiso R . . . .
H173 H 0.2614 0.0790 -0.0950 0.0800 1.0000 Uiso R . . . .
H172 H 0.2154 0.0306 -0.0068 0.0805 1.0000 Uiso R . . . .
H181 H 0.2911 -0.1616 0.1550 0.0820 1.0000 Uiso R . . . .
H182 H 0.3002 -0.0482 0.2599 0.0834 1.0000 Uiso R . . . .
H183 H 0.2433 -0.0740 0.2037 0.0824 1.0000 Uiso R . . . .
H211 H 0.3702 0.0745 -0.1676 0.0300 1.0000 Uiso R . . . .
H231 H 0.4427 0.1702 -0.4122 0.0425 1.0000 Uiso R . . . .
H232 H 0.4004 0.0509 -0.3703 0.0416 1.0000 Uiso R . . . .
H271 H 0.2512 0.2663 -0.4467 0.1256 0.4360(19) Uiso R . P 1 1
H273 H 0.2735 0.2157 -0.5743 0.1257 0.4360(19) Uiso R . P 1 1
H272 H 0.2781 0.1217 -0.4543 0.1262 0.4360(19) Uiso R . P 1 1
H22 H 0.3137 0.4816 -0.4625 0.1059 0.4360(19) Uiso R . P 1 1
H282 H 0.3740 0.4538 -0.4643 0.1062 0.4360(19) Uiso R . P 1 1
H283 H 0.3378 0.4189 -0.5840 0.1050 0.4360(19) Uiso R . P 1 1
H1271 H 0.2536 0.1525 -0.3970 0.1039 0.5640(19) Uiso R . P 1 2
H1273 H 0.2772 0.1010 -0.5250 0.1051 0.5640(19) Uiso R . P 1 2
H1272 H 0.3024 0.0453 -0.3955 0.1039 0.5640(19) Uiso R . P 1 2
H1281 H 0.2733 0.4106 -0.4678 0.0918 0.5640(19) Uiso R . P 1 2
H1282 H 0.3338 0.4316 -0.5098 0.0939 0.5640(19) Uiso R . P 1 2
H1283 H 0.2937 0.3473 -0.5943 0.0924 0.5640(19) Uiso R . P 1 2
H221 H 0.4132 0.3226 -0.2704 0.0315 1.0000 Uiso R . . . .
H321 H 0.4783 -0.3951 -0.1167 0.0365 1.0000 Uiso R . . . .
H322 H 0.4445 -0.3873 0.0011 0.0353 1.0000 Uiso R . . . .
H332 H 0.4345 -0.2104 -0.2090 0.0517 1.0000 Uiso R . . . .
H331 H 0.3978 -0.1909 -0.0913 0.0516 1.0000 Uiso R . . . .
H342 H 0.3977 -0.4146 -0.2612 0.0798 1.0000 Uiso R . . . .
H341 H 0.3630 -0.4168 -0.1504 0.0789 1.0000 Uiso R . . . .
H352 H 0.3086 -0.3364 -0.3214 0.0776 1.0000 Uiso R . . . .
H353 H 0.3508 -0.2311 -0.3503 0.0774 1.0000 Uiso R . . . .
H351 H 0.3157 -0.2083 -0.2342 0.0796 1.0000 Uiso R . . . .
H362 H 0.5004 -0.0857 0.1267 0.0320 1.0000 Uiso R . . . .
H361 H 0.4481 -0.0915 0.0458 0.0324 1.0000 Uiso R . . . .
H372 H 0.4688 -0.2892 0.2354 0.0546 1.0000 Uiso R . . . .
H371 H 0.4136 -0.2706 0.1620 0.0583 1.0000 Uiso R . . . .
H381 H 0.4664 -0.0885 0.3497 0.0558 1.0000 Uiso R . . . .
H382 H 0.4076 -0.0418 0.2605 0.0607 1.0000 Uiso R . . . .
H391 H 0.3854 -0.1159 0.4615 0.1198 1.0000 Uiso R . . . .
H393 H 0.4272 -0.2498 0.4531 0.1194 1.0000 Uiso R . . . .
H392 H 0.3706 -0.2501 0.3669 0.1192 1.0000 Uiso R . . . .
H431 H 0.5696 0.3017 0.6544 0.0718 0.5000 Uiso R . . 2 -1
H432 H 0.5569 0.3987 0.7659 0.0713 0.5000 Uiso R . . 2 -1
H433 H 0.5188 0.2731 0.7257 0.0725 0.5000 Uiso R . . 2 -1
H452 H 0.4844 0.5394 0.3908 0.0651 0.5000 Uiso R . . 2 -1
H451 H 0.4353 0.4759 0.4478 0.0667 0.5000 Uiso R . . 2 -1
H462 H 0.4279 0.4131 0.2460 0.0822 0.5000 Uiso R . . 2 -1
H461 H 0.4878 0.3666 0.2455 0.0830 0.5000 Uiso R . . 2 -1
H463 H 0.4469 0.2754 0.3193 0.0824 0.5000 Uiso R . . 2 -1

loop_
_atom_site_aniso_label
_atom_site_aniso_U_11
_atom_site_aniso_U_22
_atom_site_aniso_U_33
_atom_site_aniso_U_23
_atom_site_aniso_U_13
_atom_site_aniso_U_12
F1 0.0291(5) 0.0599(7) 0.0487(6) 0.0000 -0.0072(4) 0.0000
O1 0.0321(4) 0.0211(3) 0.0332(4) -0.0005(3) -0.0019(3) -0.0004(3)
C11 0.0234(4) 0.0229(5) 0.0249(5) -0.0007(4) -0.0005(3) 0.0011(4)
C12 0.0283(5) 0.0237(5) 0.0274(5) 0.0002(4) 0.0017(4) -0.0013(4)
C13 0.0355(6) 0.0375(6) 0.0287(5) -0.0026(4) 0.0055(4) -0.0006(5)
O14 0.0318(4) 0.0444(5) 0.0466(5) -0.0069(4) 0.0114(3) -0.0012(4)
C15 0.0347(6) 0.0393(7) 0.0453(7) -0.0009(5) 0.0113(5) -0.0082(5)
O16 0.0354(4) 0.0253(4) 0.0388(4) -0.0003(3) 0.0109(3) -0.0050(3)
C17 0.0428(7) 0.0585(9) 0.0627(10) -0.0087(8) 0.0001(7) -0.0103(7)
C18 0.0534(8) 0.0542(9) 0.0622(9) 0.0109(8) 0.0214(7) -0.0145(7)
O2 0.0307(4) 0.0290(4) 0.0357(4) 0.0019(3) 0.0016(3) 0.0101(3)
C21 0.0253(5) 0.0230(5) 0.0262(5) 0.0002(4) 0.0013(4) 0.0009(4)
C22 0.0265(5) 0.0283(5) 0.0263(5) -0.0006(4) 0.0008(4) 0.0035(4)
C23 0.0367(6) 0.0382(6) 0.0278(5) -0.0021(5) 0.0053(4) 0.0063(5)
O24 0.0545(5) 0.0783(7) 0.0256(4) -0.0071(4) -0.0002(4) 0.0218(5)
C25 0.0324(9) 0.0349(14) 0.0246(6) -0.0010(7) -0.0001(6) -0.0042(9)
O26 0.0313(4) 0.0650(6) 0.0236(4) -0.0034(4) -0.0017(3) 0.0159(4)
C27 0.055(2) 0.151(5) 0.049(2) -0.024(3) -0.0011(17) -0.031(3)
C28 0.107(3) 0.065(2) 0.0359(17) 0.0051(17) -0.008(2) 0.012(2)
C125 0.0324(9) 0.0349(14) 0.0246(6) -0.0010(7) -0.0001(6) -0.0042(9)
O126 0.0313(4) 0.0650(6) 0.0236(4) -0.0034(4) -0.0017(3) 0.0159(4)
C127 0.0544(17) 0.079(2) 0.080(2) -0.025(2) -0.0006(17) -0.0151(17)
C128 0.0727(19) 0.082(2) 0.0322(12) 0.0023(14) -0.0035(12) 0.0343(18)
N31 0.0312(6) 0.0173(5) 0.0272(6) 0.0000 -0.0006(5) 0.0000
C32 0.0360(5) 0.0199(5) 0.0334(5) -0.0024(4) -0.0016(4) -0.0033(4)
C33 0.0410(6) 0.0275(6) 0.0462(7) -0.0020(5) -0.0097(5) -0.0010(5)
C34 0.0664(10) 0.0397(8) 0.0790(11) 0.0084(7) -0.0373(9) -0.0130(7)
C35 0.0413(7) 0.0606(9) 0.0503(8) 0.0061(7) -0.0113(6) -0.0073(6)
C36 0.0325(5) 0.0205(4) 0.0291(5) -0.0012(4) 0.0023(4) 0.0007(4)
C37 0.0659(9) 0.0307(6) 0.0410(7) 0.0025(5) 0.0205(6) -0.0019(6)
C38 0.0692(9) 0.0418(7) 0.0388(7) 0.0007(6) 0.0195(6) 0.0034(7)
C39 0.1233(18) 0.0638(11) 0.0540(10) 0.0053(9) 0.0432(11) 0.0134(11)
O41 0.107(2) 0.0615(15) 0.0600(14) -0.0234(12) -0.0198(14) 0.0164(14)
C42 0.0429(17) 0.0479(16) 0.0273(13) -0.0043(11) 0.0041(13) -0.0105(13)
C43 0.038(2) 0.085(4) 0.0216(18) -0.003(2) -0.0047(15) -0.005(2)
O44 0.0605(8) 0.0465(7) 0.0281(6) 0.0000 -0.0092(5) 0.0000
C45 0.079(3) 0.0457(17) 0.0388(19) 0.0050(14) -0.011(2) 0.005(2)
C46 0.070(3) 0.057(3) 0.039(3) 0.005(2) -0.014(2) -0.004(2)

loop_
_atom_type_symbol
_atom_type_scat_dispersion_real
_atom_type_scat_dispersion_imag
_atom_type_scat_Cromer_Mann_a1
_atom_type_scat_Cromer_Mann_b1
_atom_type_scat_Cromer_Mann_a2
_atom_type_scat_Cromer_Mann_b2
_atom_type_scat_Cromer_Mann_a3
_atom_type_scat_Cromer_Mann_b3
_atom_type_scat_Cromer_Mann_a4
_atom_type_scat_Cromer_Mann_b4
_atom_type_scat_Cromer_Mann_c
_atom_type_scat_source
C 0.0181 0.0091 2.3100 20.8439 1.0200 10.2075 1.5886 0.5687 0.8650 51.6512 0.2156 'International Tables Vol C 4.2.6.8 and 6.1.1.4'
H 0.0000 0.0000 0.4930 10.5109 0.3229 26.1257 0.1402 3.1424 0.0408 57.7998 0.0030 'International Tables Vol C 4.2.6.8 and 6.1.1.4'
F 0.0727 0.0534 3.5392 10.2825 2.6412 4.2944 1.5170 0.2615 1.0243 26.1476 0.2776 'International Tables Vol C 4.2.6.8 and 6.1.1.4'
N 0.0311 0.0180 12.2126 0.0057 3.1322 9.8933 2.0125 28.9975 1.1663 0.5826 -11.5290 'International Tables Vol C 4.2.6.8 and 6.1.1.4'
O 0.0492 0.0322 3.0485 13.2771 2.2868 5.7011 1.5463 0.3239 0.8670 32.9089 0.2508 'International Tables Vol C 4.2.6.8 and 6.1.1.4'

loop_
_geom_angle_atom_site_label_1
_geom_angle_site_symmetry_1
_geom_angle_atom_site_label_2
_geom_angle_atom_site_label_3
_geom_angle_site_symmetry_3
_geom_angle
_geom_angle_publ_flag
C11 . O1 H11 . 107.8 no
O1 . C11 C12 . 109.16(8) yes
O1 . C11 C21 . 113.37(8) yes
C12 . C11 C21 . 111.49(8) yes
O1 . C11 H111 . 107.8 no
C12 . C11 H111 . 107.4 no
C21 . C11 H111 . 107.4 no
C11 . C12 C13 . 112.36(9) yes
C11 . C12 O16 . 111.73(8) yes
C13 . C12 O16 . 102.32(8) yes
C11 . C12 H121 . 109.8 no
C13 . C12 H121 . 111.3 no
O16 . C12 H121 . 109.2 no
C12 . C13 O14 . 102.31(9) yes
C12 . C13 H132 . 111.2 no
O14 . C13 H132 . 111.7 no
C12 . C13 H131 . 112.4 no
O14 . C13 H131 . 109.9 no
H132 . C13 H131 . 109.3 no
C13 . O14 C15 . 106.48(9) yes
O14 . C15 O16 . 105.88(9) yes
O14 . C15 C17 . 108.33(12) yes
O16 . C15 C17 . 109.92(11) yes
O14 . C15 C18 . 110.94(12) yes
O16 . C15 C18 . 108.55(12) yes
C17 . C15 C18 . 112.98(13) yes
C15 . O16 C12 . 108.78(9) yes
C15 . C17 H171 . 110.3 no
C15 . C17 H173 . 109.4 no
H171 . C17 H173 . 106.6 no
C15 . C17 H172 . 109.6 no
H171 . C17 H172 . 111.2 no
H173 . C17 H172 . 109.7 no
C15 . C18 H181 . 107.5 no
C15 . C18 H182 . 109.5 no
H181 . C18 H182 . 110.5 no
C15 . C18 H183 . 108.9 no
H181 . C18 H183 . 111.4 no
H182 . C18 H183 . 108.9 no
C21 . O2 H21 . 111.1 no
C11 . C21 O2 . 113.46(8) yes
C11 . C21 C22 . 112.99(8) yes
O2 . C21 C22 . 108.69(8) yes
C11 . C21 H211 . 107.4 no
O2 . C21 H211 . 104.8 no
C22 . C21 H211 . 109.2 no
C21 . C22 C23 . 112.80(9) yes
C21 . C22 O26 . 110.8(2) yes
C23 . C22 O26 . 102.2(2) yes
C21 . C22 H221 . 109.7 no
C23 . C22 H221 . 111.3 no
O26 . C22 H221 . 109.7 no
C21 . C22 C23 . 112.80(9) yes
C21 . C22 O126 . 108.82(16) yes
C23 . C22 O126 . 104.01(18) yes
C21 . C22 H221 . 109.7 no
C23 . C22 H221 . 111.3 no
O126 . C22 H221 . 109.9 no
C22 . C23 O24 . 104.23(9) yes
C22 . C23 H231 . 111.0 no
O24 . C23 H231 . 108.5 no
C22 . C23 H232 . 108.4 no
O24 . C23 H232 . 111.6 no
H231 . C23 H232 . 112.8 no
C23 . O24 C25 . 110.52(10) yes
C23 . O24 C125 . 106.95(9) yes
O24 . C25 O26 . 107.10(6) yes
O24 . C25 C27 . 109.40(6) yes
O26 . C25 C27 . 108.47(6) yes
O24 . C25 C28 . 108.29(6) yes
O26 . C25 C28 . 109.24(6) yes
C27 . C25 C28 . 114.12(6) yes
C25 . O26 C22 . 108.9(2) yes
C25 . C27 H271 . 109.6 no
C25 . C27 H273 . 110.5 no
H271 . C27 H273 . 110.0 no
C25 . C27 H272 . 108.6 no
H271 . C27 H272 . 108.3 no
H273 . C27 H272 . 109.7 no
C25 . C28 H22 . 112.0 no
C25 . C28 H282 . 110.2 no
H22 . C28 H282 . 106.6 no
C25 . C28 H283 . 109.6 no
H22 . C28 H283 . 109.1 no
H282 . C28 H283 . 109.3 no
O24 . C125 O126 . 107.07(6) yes
O24 . C125 C127 . 109.19(6) yes
O126 . C125 C127 . 108.46(6) yes
O24 . C125 C128 . 108.63(6) yes
O126 . C125 C128 . 109.21(6) yes
C127 . C125 C128 . 114.06(6) yes
C22 . O126 C125 . 109.09(19) yes
C125 . C127 H1271 . 109.6 no
C125 . C127 H1273 . 107.4 no
H1271 . C127 H1273 . 109.7 no
C125 . C127 H1272 . 109.3 no
H1271 . C127 H1272 . 111.5 no
H1273 . C127 H1272 . 109.3 no
C125 . C128 H1281 . 111.4 no
C125 . C128 H1282 . 104.5 no
H1281 . C128 H1282 . 112.8 no
C125 . C128 H1283 . 111.0 no
H1281 . C128 H1283 . 110.3 no
H1282 . C128 H1283 . 106.6 no
C36 3_655 N31 C32 3_655 110.09(6) yes
C36 3_655 N31 C32 . 111.15(6) yes
C32 3_655 N31 C32 . 107.89(11) yes
C36 3_655 N31 C36 . 106.50(11) yes
C32 3_655 N31 C36 . 111.15(6) yes
C32 . N31 C36 . 110.09(6) yes
N31 . C32 C33 . 114.70(9) yes
N31 . C32 H321 . 105.9 no
C33 . C32 H321 . 111.2 no
N31 . C32 H322 . 104.1 no
C33 . C32 H322 . 113.0 no
H321 . C32 H322 . 107.4 no
C32 . C33 C34 . 113.34(10) yes
C32 . C33 H332 . 106.4 no
C34 . C33 H332 . 105.5 no
C32 . C33 H331 . 110.6 no
C34 . C33 H331 . 109.7 no
H332 . C33 H331 . 111.1 no
C33 . C34 C35 . 113.73(13) yes
C33 . C34 H342 . 107.5 no
C35 . C34 H342 . 111.6 no
C33 . C34 H341 . 111.6 no
C35 . C34 H341 . 112.0 no
H342 . C34 H341 . 99.4 no
C34 . C35 H352 . 113.0 no
C34 . C35 H353 . 107.3 no
H352 . C35 H353 . 105.1 no
C34 . C35 H351 . 113.1 no
H352 . C35 H351 . 107.6 no
H353 . C35 H351 . 110.3 no
N31 . C36 C37 . 115.26(9) yes
N31 . C36 H362 . 106.7 no
C37 . C36 H362 . 111.0 no
N31 . C36 H361 . 106.8 no
C37 . C36 H361 . 108.9 no
H362 . C36 H361 . 107.9 no
C36 . C37 C38 . 111.23(11) yes
C36 . C37 H372 . 109.7 no
C38 . C37 H372 . 108.5 no
C36 . C37 H371 . 110.6 no
C38 . C37 H371 . 110.2 no
H372 . C37 H371 . 106.5 no
C37 . C38 C39 . 113.43(13) yes
C37 . C38 H381 . 106.4 no
C39 . C38 H381 . 98.0 no
C37 . C38 H382 . 111.3 no
C39 . C38 H382 . 111.4 no
H381 . C38 H382 . 115.6 no
C38 . C39 H391 . 111.4 no
C38 . C39 H393 . 110.4 no
H391 . C39 H393 . 110.3 no
C38 . C39 H392 . 109.0 no
H391 . C39 H392 . 107.9 no
H393 . C39 H392 . 107.5 no
O41 . C42 C43 . 128.3(5) yes
O41 . C42 O44 . 121.3(3) yes
C43 . C42 O44 . 110.0(5) yes
C42 . C43 H431 . 112.3 no
C42 . C43 H432 . 110.1 no
H431 . C43 H432 . 107.8 no
C42 . C43 H433 . 108.4 no
H431 . C43 H433 . 107.6 no
H432 . C43 H433 . 110.6 no
C42 . O44 C45 . 116.2(2) yes
O44 . C45 C46 . 111.9(5) yes
O44 . C45 H452 . 110.7 no
C46 . C45 H452 . 113.1 no
O44 . C45 H451 . 106.8 no
C46 . C45 H451 . 109.9 no
H452 . C45 H451 . 104.2 no
C45 . C46 H462 . 108.5 no
C45 . C46 H461 . 108.2 no
H462 . C46 H461 . 109.1 no
C45 . C46 H463 . 108.7 no
H462 . C46 H463 . 111.7 no
H461 . C46 H463 . 110.5 no

loop_
_geom_bond_atom_site_label_1
_geom_bond_atom_site_label_2
_geom_bond_site_symmetry_2
_geom_bond_distance
_geom_bond_publ_flag
O1 C11 . 1.4218(12) yes
O1 H11 . 0.791 no
C11 C12 . 1.5300(14) yes
C11 C21 . 1.5251(14) yes
C11 H111 . 0.959 no
C12 C13 . 1.5153(15) yes
C12 O16 . 1.4339(13) yes
C12 H121 . 0.984 no
C13 O14 . 1.4287(15) yes
C13 H132 . 0.970 no
C13 H131 . 0.991 no
O14 C15 . 1.4294(17) yes
C15 O16 . 1.4407(14) yes
C15 C17 . 1.510(2) yes
C15 C18 . 1.517(2) yes
C17 H171 . 0.986 no
C17 H173 . 0.974 no
C17 H172 . 0.973 no
C18 H181 . 0.959 no
C18 H182 . 0.959 no
C18 H183 . 0.950 no
O2 C21 . 1.4214(12) yes
O2 H21 . 0.818 no
C21 C22 . 1.5186(14) yes
C21 H211 . 0.991 no
C22 C23 . 1.5263(15) yes
C22 O26 . 1.411(5) yes
C22 H221 . 0.985 no
C22 C23 . 1.5263(15) yes
C22 O126 . 1.444(4) yes
C22 H221 . 0.985 no
C23 O24 . 1.4193(15) yes
C23 H231 . 0.962 no
C23 H232 . 1.010 no
O24 C25 . 1.370(3) yes
O24 C125 . 1.439(2) yes
C25 O26 . 1.417(5) yes
C25 C27 . 1.522(4) yes
C25 C28 . 1.454(4) yes
C27 H271 . 0.959 no
C27 H273 . 0.960 no
C27 H272 . 0.960 no
C28 H22 . 0.963 no
C28 H282 . 0.962 no
C28 H283 . 0.971 no
C125 O126 . 1.423(4) yes
C125 C127 . 1.484(3) yes
C125 C128 . 1.529(3) yes
C127 H1271 . 0.970 no
C127 H1273 . 0.976 no
C127 H1272 . 0.975 no
C128 H1281 . 0.967 no
C128 H1282 . 0.977 no
C128 H1283 . 0.966 no
N31 C36 3_655 1.5219(12) yes
N31 C32 3_655 1.5213(12) yes
N31 C32 . 1.5213(12) yes
N31 C36 . 1.5219(12) yes
C32 C33 . 1.5167(16) yes
C32 H321 . 0.955 no
C32 H322 . 0.965 no
C33 C34 . 1.4827(18) yes
C33 H332 . 0.962 no
C33 H331 . 0.977 no
C34 C35 . 1.508(2) yes
C34 H342 . 0.997 no
C34 H341 . 0.969 no
C35 H352 . 0.960 no
C35 H353 . 0.941 no
C35 H351 . 0.964 no
C36 C37 . 1.5138(15) yes
C36 H362 . 0.957 no
C36 H361 . 0.956 no
C37 C38 . 1.5138(19) yes
C37 H372 . 0.976 no
C37 H371 . 0.994 no
C38 C39 . 1.509(2) yes
C38 H381 . 1.117 no
C38 H382 . 0.994 no
C39 H391 . 1.022 no
C39 H393 . 1.015 no
C39 H392 . 1.050 no
O41 C42 . 1.192(5) yes
C42 C43 . 1.502(6) yes
C42 O44 . 1.325(4) yes
C43 H431 . 0.947 no
C43 H432 . 0.980 no
C43 H433 . 0.960 no
O44 C45 . 1.440(4) yes
C45 C46 . 1.477(7) yes
C45 H452 . 0.962 no
C45 H451 . 0.976 no
C46 H462 . 0.969 no
C46 H461 . 0.962 no
C46 H463 . 0.971 no

loop_
_geom_hbond_atom_site_label_D
_geom_hbond_site_symmetry_D
_geom_hbond_atom_site_label_H
_geom_hbond_atom_site_label_A
_geom_hbond_site_symmetry_A
_geom_hbond_angle_DHA
_geom_hbond_distance_DH
_geom_hbond_distance_HA
_geom_hbond_distance_DA
_geom_hbond_publ_flag
C36 . H362 O2 3_655 156.39 0.957 2.330 3.229(4) yes
C37 . H372 O41 3_646 166.84 0.976 2.364 3.321(4) yes
C43 . H431 O24 3_655 163.99 0.947 2.528 3.449(4) yes
C46 3_656 H431 O24 3_655 164.5 1.085 2.528 3.585(4) yes
O41 3_656 H452 C45 . 122.0 0.750 0.962 1.501(4) yes
C45 . H451 C28 1_556 151.12 0.976 2.568 3.455(4) yes
